data_2233641
loop_
_publ_author_name
'Ha, Kwang'

_publ_section_title
;
 <i>trans</i>-Dichloridobis(quinoline-\k<i>N</i>)palladium(II)
;
_journal_coeditor_code TK5039
_journal_issue 2
_journal_name_full 'Acta Crystallographica Section E'
_journal_page_first m143
_journal_paper_doi 10.1107/S1600536811055954
_journal_volume 68
_journal_year 2012
_chemical_formula_iupac '[Pd Cl2 (C9 H7 N)2]'
_chemical_formula_moiety 'C18 H14 Cl2 N2 Pd'
_chemical_formula_sum 'C18 H14 Cl2 N2 Pd'
_chemical_formula_weight 435.61
_chemical_name_systematic
;
<i>trans</i>-Dichloridobis(quinoline-\k<i>N</i>)palladium(II)
;
_space_group_IT_number 15
_symmetry_cell_setting monoclinic
_symmetry_space_group_name_Hall '-C 2yc'
_symmetry_space_group_name_H-M 'C 1 2/c 1'
_atom_sites_solution_hydrogens geom
_atom_sites_solution_primary direct
_atom_sites_solution_secondary difmap
_audit_creation_method SHELXL-97
_cell_angle_alpha 90.00
_cell_angle_beta 119.532(3)
_cell_angle_gamma 90.00
_cell_formula_units_Z 4
_cell_length_a 16.430(3)
_cell_length_b 7.0050(11)
_cell_length_c 16.118(2)
_cell_measurement_reflns_used 1841
_cell_measurement_temperature 200(2)
_cell_measurement_theta_max 25.62
_cell_measurement_theta_min 2.85
_cell_volume 1614.0(4)
_computing_cell_refinement 'SAINT (Bruker, 2000)'
_computing_data_collection 'SMART (Bruker, 2000)'
_computing_data_reduction 'SAINT (Bruker, 2000)'
_computing_molecular_graphics 'ORTEP-3 (Farrugia, 1997) and PLATON (Spek, 2009)'
_computing_publication_material 'SHELXL97 (Sheldrick, 2008)'
_computing_structure_refinement 'SHELXL97 (Sheldrick, 2008)'
_computing_structure_solution 'SHELXS97 (Sheldrick, 2008)'
_diffrn_ambient_temperature 200(2)
_diffrn_measured_fraction_theta_full 0.994
_diffrn_measured_fraction_theta_max 0.994
_diffrn_measurement_device_type 'Bruker SMART 1000 CCD'
_diffrn_measurement_method '\f and \w scans'
_diffrn_radiation_monochromator graphite
_diffrn_radiation_source 'fine-focus sealed tube'
_diffrn_radiation_type MoK\a
_diffrn_radiation_wavelength 0.71073
_diffrn_reflns_av_R_equivalents 0.0413
_diffrn_reflns_av_sigmaI/netI 0.0498
_diffrn_reflns_limit_h_max 20
_diffrn_reflns_limit_h_min -19
_diffrn_reflns_limit_k_max 8
_diffrn_reflns_limit_k_min -8
_diffrn_reflns_limit_l_max 19
_diffrn_reflns_limit_l_min -18
_diffrn_reflns_number 4776
_diffrn_reflns_theta_full 26.00
_diffrn_reflns_theta_max 26.00
_diffrn_reflns_theta_min 2.85
_diffrn_standards_decay_% 0
_diffrn_standards_interval_count 0
_diffrn_standards_interval_time 0
_diffrn_standards_number 0
_exptl_absorpt_coefficient_mu 1.480
_exptl_absorpt_correction_T_max 1.000000
_exptl_absorpt_correction_T_min 0.869303
_exptl_absorpt_correction_type multi-scan
_exptl_absorpt_process_details '(SADABS; Bruker, 2000)'
_exptl_crystal_colour yellow
_exptl_crystal_density_diffrn 1.793
_exptl_crystal_density_method 'not measured'
_exptl_crystal_description block
_exptl_crystal_F_000 864
_exptl_crystal_size_max 0.31
_exptl_crystal_size_mid 0.13
_exptl_crystal_size_min 0.11
_refine_diff_density_max 1.303
_refine_diff_density_min -0.396
_refine_ls_extinction_method none
_refine_ls_goodness_of_fit_ref 1.052
_refine_ls_hydrogen_treatment constr
_refine_ls_matrix_type full
_refine_ls_number_parameters 106
_refine_ls_number_reflns 1577
_refine_ls_number_restraints 0
_refine_ls_restrained_S_all 1.052
_refine_ls_R_factor_all 0.0644
_refine_ls_R_factor_gt 0.0395
_refine_ls_shift/su_max 0.000
_refine_ls_shift/su_mean 0.000
_refine_ls_structure_factor_coef Fsqd
_refine_ls_weighting_details 'calc w=1/[\s^2^(Fo^2^)+(0.0442P)^2^] where P=(Fo^2^+2Fc^2^)/3'
_refine_ls_weighting_scheme calc
_refine_ls_wR_factor_gt 0.0838
_refine_ls_wR_factor_ref 0.0949
_reflns_number_gt 1125
_reflns_number_total 1577
_reflns_threshold_expression I>2\s(I)
_cod_data_source_file tk5039.cif
_cod_data_source_block global
_cod_original_sg_symbol_H-M 'C 2/c'
_cod_database_code 2233641

loop_
_symmetry_equiv_pos_as_xyz
'x, y, z'
'-x, y, -z+1/2'
'x+1/2, y+1/2, z'
'-x+1/2, y+1/2, -z+1/2'
'-x, -y, -z'
'x, -y, z-1/2'
'-x+1/2, -y+1/2, -z'
'x+1/2, -y+1/2, z-1/2'

loop_
_atom_site_type_symbol
_atom_site_label
_atom_site_fract_x
_atom_site_fract_y
_atom_site_fract_z
_atom_site_U_iso_or_equiv
_atom_site_adp_type
_atom_site_calc_flag
_atom_site_refinement_flags
_atom_site_occupancy
_atom_site_symmetry_multiplicity
Pd Pd1 0.0000 0.5000 0.0000 0.0367(2) Uani d S 1 2
Cl Cl1 -0.01202(8) 0.3930(2) 0.12827(8) 0.0488(3) Uani d . 1 1
N N1 0.1092(2) 0.3186(6) 0.0364(3) 0.0381(9) Uani d . 1 1
C C1 0.0916(3) 0.1476(7) -0.0041(3) 0.0451(12) Uani d . 1 1
H H1 0.0288 0.1172 -0.0498 0.054 Uiso calc R 1 1
C C2 0.1606(4) 0.0098(7) 0.0169(4) 0.0480(13) Uani d . 1 1
H H2 0.1449 -0.1106 -0.0142 0.058 Uiso calc R 1 1
C C3 0.2514(4) 0.0518(7) 0.0833(4) 0.0490(14) Uani d . 1 1
H H3 0.2996 -0.0392 0.0988 0.059 Uiso calc R 1 1
C C4 0.2721(3) 0.2324(7) 0.1284(3) 0.0356(10) Uani d . 1 1
C C5 0.3633(3) 0.2877(8) 0.1971(3) 0.0505(13) Uani d . 1 1
H H5 0.4134 0.1997 0.2162 0.061 Uiso calc R 1 1
C C6 0.3806(4) 0.4638(8) 0.2362(4) 0.0519(14) Uani d . 1 1
H H6 0.4426 0.4991 0.2819 0.062 Uiso calc R 1 1
C C7 0.3078(4) 0.5939(9) 0.2100(3) 0.0496(13) Uani d . 1 1
H H7 0.3211 0.7172 0.2383 0.060 Uiso calc R 1 1
C C8 0.2180(3) 0.5483(7) 0.1448(3) 0.0421(12) Uani d . 1 1
H H8 0.1692 0.6384 0.1283 0.051 Uiso calc R 1 1
C C9 0.1979(3) 0.3651(7) 0.1018(3) 0.0373(11) Uani d . 1 1

loop_
_atom_site_aniso_label
_atom_site_aniso_U_11
_atom_site_aniso_U_22
_atom_site_aniso_U_33
_atom_site_aniso_U_12
_atom_site_aniso_U_13
_atom_site_aniso_U_23
Pd1 0.0248(3) 0.0445(3) 0.0377(3) 0.0052(2) 0.0129(2) 0.0054(2)
Cl1 0.0436(7) 0.0605(9) 0.0453(7) 0.0101(7) 0.0243(6) 0.0128(6)
N1 0.030(2) 0.041(2) 0.042(2) 0.0018(18) 0.0168(18) 0.0036(19)
C1 0.040(3) 0.046(3) 0.050(3) -0.008(2) 0.023(2) -0.002(2)
C2 0.065(4) 0.033(3) 0.054(3) -0.003(3) 0.035(3) 0.000(2)
C3 0.048(3) 0.047(3) 0.061(3) 0.014(2) 0.033(3) 0.016(3)
C4 0.032(2) 0.039(3) 0.040(3) 0.007(2) 0.020(2) 0.008(2)
C5 0.037(3) 0.062(4) 0.050(3) 0.010(3) 0.019(2) 0.011(3)
C6 0.032(3) 0.071(4) 0.044(3) -0.001(3) 0.012(2) -0.001(3)
C7 0.046(3) 0.060(3) 0.041(3) -0.005(3) 0.021(2) -0.008(3)
C8 0.035(3) 0.042(3) 0.046(3) 0.001(2) 0.018(2) -0.002(2)
C9 0.033(3) 0.043(3) 0.037(3) 0.005(2) 0.018(2) 0.009(2)

loop_
_atom_type_symbol
_atom_type_description
_atom_type_scat_dispersion_real
_atom_type_scat_dispersion_imag
_atom_type_scat_source
C C 0.0033 0.0016 'International Tables Vol C Tables 4.2.6.8 and 6.1.1.4'
H H 0.0000 0.0000 'International Tables Vol C Tables 4.2.6.8 and 6.1.1.4'
Cl Cl 0.1484 0.1585 'International Tables Vol C Tables 4.2.6.8 and 6.1.1.4'
N N 0.0061 0.0033 'International Tables Vol C Tables 4.2.6.8 and 6.1.1.4'
Pd Pd -0.9988 1.0072 'International Tables Vol C Tables 4.2.6.8 and 6.1.1.4'

loop_
_geom_angle_atom_site_label_1
_geom_angle_atom_site_label_2
_geom_angle_atom_site_label_3
_geom_angle_site_symmetry_1
_geom_angle_site_symmetry_3
_geom_angle
_geom_angle_publ_flag
N1 Pd1 N1 . 5_565 180.0(2) ?
N1 Pd1 Cl1 . . 89.53(10) y
N1 Pd1 Cl1 5_565 . 90.47(10) ?
N1 Pd1 Cl1 . 5_565 90.47(10) ?
N1 Pd1 Cl1 5_565 5_565 89.53(10) ?
Cl1 Pd1 Cl1 . 5_565 180.00(9) ?
C1 N1 C9 . . 119.4(4) ?
C1 N1 Pd1 . . 118.3(3) ?
C9 N1 Pd1 . . 122.2(3) ?
N1 C1 C2 . . 123.4(5) ?
N1 C1 H1 . . 118.3 ?
C2 C1 H1 . . 118.3 ?
C3 C2 C1 . . 118.7(5) ?
C3 C2 H2 . . 120.6 ?
C1 C2 H2 . . 120.6 ?
C2 C3 C4 . . 119.1(5) ?
C2 C3 H3 . . 120.4 ?
C4 C3 H3 . . 120.4 ?
C5 C4 C3 . . 122.9(4) ?
C5 C4 C9 . . 118.6(5) ?
C3 C4 C9 . . 118.4(4) ?
C6 C5 C4 . . 121.0(5) ?
C6 C5 H5 . . 119.5 ?
C4 C5 H5 . . 119.5 ?
C5 C6 C7 . . 120.3(5) ?
C5 C6 H6 . . 119.8 ?
C7 C6 H6 . . 119.8 ?
C8 C7 C6 . . 121.4(5) ?
C8 C7 H7 . . 119.3 ?
C6 C7 H7 . . 119.3 ?
C7 C8 C9 . . 119.5(5) ?
C7 C8 H8 . . 120.3 ?
C9 C8 H8 . . 120.3 ?
N1 C9 C8 . . 120.1(4) ?
N1 C9 C4 . . 120.9(4) ?
C8 C9 C4 . . 119.1(4) ?

loop_
_geom_bond_atom_site_label_1
_geom_bond_atom_site_label_2
_geom_bond_site_symmetry_2
_geom_bond_distance
_geom_bond_publ_flag
Pd1 N1 . 2.035(4) y
Pd1 N1 5_565 2.035(4) ?
Pd1 Cl1 . 2.2973(12) y
Pd1 Cl1 5_565 2.2973(12) ?
N1 C1 . 1.326(6) ?
N1 C9 . 1.351(5) ?
C1 C2 . 1.397(7) ?
C1 H1 . 0.9500 ?
C2 C3 . 1.373(7) ?
C2 H2 . 0.9500 ?
C3 C4 . 1.414(6) ?
C3 H3 . 0.9500 ?
C4 C5 . 1.409(6) ?
C4 C9 . 1.421(6) ?
C5 C6 . 1.350(7) ?
C5 H5 . 0.9500 ?
C6 C7 . 1.393(8) ?
C6 H6 . 0.9500 ?
C7 C8 . 1.362(7) ?
C7 H7 . 0.9500 ?
C8 C9 . 1.418(7) ?
C8 H8 . 0.9500 ?

loop_
_geom_torsion_atom_site_label_1
_geom_torsion_atom_site_label_2
_geom_torsion_atom_site_label_3
_geom_torsion_atom_site_label_4
_geom_torsion_site_symmetry_1
_geom_torsion
Cl1 Pd1 N1 C1 . 93.7(3)
Cl1 Pd1 N1 C1 5_565 -86.3(3)
Cl1 Pd1 N1 C9 . -84.5(3)
Cl1 Pd1 N1 C9 5_565 95.5(3)
C9 N1 C1 C2 . -0.2(7)
Pd1 N1 C1 C2 . -178.5(3)
N1 C1 C2 C3 . 0.5(7)
C1 C2 C3 C4 . 0.2(7)
C2 C3 C4 C5 . -179.8(5)
C2 C3 C4 C9 . -1.1(7)
C3 C4 C5 C6 . 177.8(5)
C9 C4 C5 C6 . -0.9(7)
C4 C5 C6 C7 . 0.8(8)
C5 C6 C7 C8 . -0.1(8)
C6 C7 C8 C9 . -0.6(8)
C1 N1 C9 C8 . 179.2(4)
Pd1 N1 C9 C8 . -2.6(6)
C1 N1 C9 C4 . -0.7(6)
Pd1 N1 C9 C4 . 177.5(3)
C7 C8 C9 N1 . -179.4(4)
C7 C8 C9 C4 . 0.5(7)
C5 C4 C9 N1 . -179.9(4)
C3 C4 C9 N1 . 1.4(6)
C5 C4 C9 C8 . 0.2(6)
C3 C4 C9 C8 . -178.6(4)
